data_7157695
loop_
_publ_author_name
'Byrne, Joseph P.'
'Albrecht, Martin'

_publ_section_title
;
 Anion-cation synergistic metal-free catalytic oxidative homocoupling of
 benzylamines by triazolium iodide salts.
;
_journal_issue 37
_journal_name_full 'Organic &amp; biomolecular chemistry'
_journal_page_first 7379
_journal_page_last 7387
_journal_paper_doi 10.1039/d0ob01472a
_journal_volume 18
_journal_year 2020
_chemical_formula_moiety 'C10 H12 N3, I'
_chemical_formula_sum 'C10 H12 I N3'
_chemical_formula_weight 301.13
_chemical_name_systematic '1,3-dimethyl-4-phenyl-1,2,3-triazolium iodide'
_space_group_crystal_system orthorhombic
_space_group_IT_number 61
_space_group_name_Hall '-P 2ac 2ab'
_space_group_name_H-M_alt 'P b c a'
_atom_sites_solution_hydrogens geom
_atom_sites_solution_primary dual
_audit_creation_date 2018-12-12
_audit_creation_method
;
Olex2 1.2
(compiled 2018.05.29 svn.r3508 for OlexSys, GUI svn.r5506)
;
_audit_update_record
;
2020-07-16 deposited with the CCDC.	2020-09-04 downloaded from the CCDC.
;
_cell_angle_alpha 90
_cell_angle_beta 90
_cell_angle_gamma 90
_cell_formula_units_Z 8
_cell_length_a 13.9563(2)
_cell_length_b 10.5922(2)
_cell_length_c 15.5819(2)
_cell_measurement_reflns_used 4142
_cell_measurement_temperature 173.00(10)
_cell_measurement_theta_max 27.7480
_cell_measurement_theta_min 2.6020
_cell_volume 2303.44(6)
_computing_cell_refinement 'CrysAlisPro 1.171.39.46 (Rigaku OD, 2018)'
_computing_data_collection 'CrysAlisPro 1.171.39.46 (Rigaku OD, 2018)'
_computing_data_reduction 'CrysAlisPro 1.171.39.46 (Rigaku OD, 2018)'
_computing_molecular_graphics 'Olex2 (Dolomanov et al., 2009)'
_computing_publication_material 'Olex2 (Dolomanov et al., 2009)'
_computing_structure_refinement 'ShelXL (Sheldrick, 2015)'
_computing_structure_solution 'ShelXT (Sheldrick, 2015)'
_diffrn_ambient_environment N~2~
_diffrn_ambient_temperature 173.00(10)
_diffrn_detector 'CCD plate'
_diffrn_detector_area_resol_mean 16.0965
_diffrn_detector_type Eos
_diffrn_measured_fraction_theta_full 1.000
_diffrn_measured_fraction_theta_max 0.945
_diffrn_measurement_details
;
List of Runs (angles in degrees, time in seconds):

  # Type    Start    End  Width  t~exp~   \w     \q     \k     \f   Frames
#--------------------------------------------------------------------------
  1  \w    -54.00  83.00   1.00    1.00    --   27.42 -38.00 -30.00  137
  2  \w    -20.00  82.00   1.00    1.00    --   27.42 -99.00-120.00  102
  3  \w    -10.00  50.00   1.00    1.00    --   27.42  57.00 120.00   60
  4  \w    -10.00 103.00   1.00    1.00    --   27.42  57.00   0.00  113
;
_diffrn_measurement_device 'four-circle diffractometer'
_diffrn_measurement_device_type 'SuperNova, Single source at offset/far, Eos'
_diffrn_measurement_method '\w scans'
_diffrn_orient_matrix_type 'CrysAlisPro convention (1999,Acta A55,543-557)'
_diffrn_orient_matrix_UB_11 -0.0002769000
_diffrn_orient_matrix_UB_12 0.0031699000
_diffrn_orient_matrix_UB_13 -0.0454640000
_diffrn_orient_matrix_UB_21 -0.0027131000
_diffrn_orient_matrix_UB_22 0.0668136000
_diffrn_orient_matrix_UB_23 0.0021898000
_diffrn_orient_matrix_UB_31 0.0507388000
_diffrn_orient_matrix_UB_32 0.0035758000
_diffrn_orient_matrix_UB_33 -0.0001164000
_diffrn_radiation_monochromator mirror
_diffrn_radiation_probe x-ray
_diffrn_radiation_type MoK\a
_diffrn_radiation_wavelength 0.71073
_diffrn_reflns_av_R_equivalents 0.0402
_diffrn_reflns_av_unetI/netI 0.0335
_diffrn_reflns_Laue_measured_fraction_full 1.000
_diffrn_reflns_Laue_measured_fraction_max 0.945
_diffrn_reflns_limit_h_max 18
_diffrn_reflns_limit_h_min -17
_diffrn_reflns_limit_k_max 13
_diffrn_reflns_limit_k_min -13
_diffrn_reflns_limit_l_max 20
_diffrn_reflns_limit_l_min -20
_diffrn_reflns_number 13462
_diffrn_reflns_point_group_measured_fraction_full 1.000
_diffrn_reflns_point_group_measured_fraction_max 0.945
_diffrn_reflns_theta_full 25.242
_diffrn_reflns_theta_max 28.050
_diffrn_reflns_theta_min 2.614
_diffrn_source 'micro-focus sealed X-ray tube'
_diffrn_source_type 'SuperNova (Mo) X-ray Source'
_exptl_absorpt_coefficient_mu 2.748
_exptl_absorpt_correction_T_max 1.000
_exptl_absorpt_correction_T_min 0.332
_exptl_absorpt_correction_type gaussian
_exptl_absorpt_process_details
;
CrysAlisPro 1.171.39.46 (Rigaku Oxford Diffraction, 2018)
Numerical absorption correction based on gaussian integration over
			a multifaceted crystal model
Empirical absorption correction using spherical harmonics,
 implemented in SCALE3 ABSPACK scaling algorithm.
;
_exptl_crystal_colour yellow
_exptl_crystal_colour_primary yellow
_exptl_crystal_density_diffrn 1.737
_exptl_crystal_description block
_exptl_crystal_F_000 1168
_exptl_crystal_size_max 0.477
_exptl_crystal_size_mid 0.303
_exptl_crystal_size_min 0.105
_refine_diff_density_max 0.471
_refine_diff_density_min -0.766
_refine_diff_density_rms 0.139
_refine_ls_extinction_method none
_refine_ls_goodness_of_fit_ref 1.068
_refine_ls_hydrogen_treatment constr
_refine_ls_matrix_type full
_refine_ls_number_parameters 129
_refine_ls_number_reflns 2641
_refine_ls_number_restraints 0
_refine_ls_restrained_S_all 1.068
_refine_ls_R_factor_all 0.0537
_refine_ls_R_factor_gt 0.0308
_refine_ls_shift/su_max 0.000
_refine_ls_shift/su_mean 0.000
_refine_ls_structure_factor_coef Fsqd
_refine_ls_weighting_details 'w=1/[\s^2^(Fo^2^)+(0.0342P)^2^+0.1751P] where P=(Fo^2^+2Fc^2^)/3'
_refine_ls_weighting_scheme calc
_refine_ls_wR_factor_gt 0.0707
_refine_ls_wR_factor_ref 0.0848
_reflns_Friedel_coverage 0.000
_reflns_number_gt 1781
_reflns_number_total 2641
_reflns_threshold_expression 'I > 2\s(I)'
_cod_data_source_file d0ob01472a2.cif
_cod_data_source_block 18ma141_jpb-mephtzm
_cod_depositor_comments 'Adding full bibliography for 7157695--7157697.cif.'
_cod_database_code 7157695
_shelx_shelxl_version_number 2018/1
_shelx_space_group_comment
;
The symmetry employed for this shelxl refinement is uniquely defined
by the following loop, which should always be used as a source of
symmetry information in preference to the above space-group names.
They are only intended as comments.
;
_olex2_refinement_description
;
1. Fixed Uiso
 At 1.2 times of:
  All C(H) groups
 At 1.5 times of:
  All C(H,H,H) groups
2.a Aromatic/amide H refined with riding coordinates:
 C9(H9), C6(H6), C8(H8), C2(H2), C7(H7), C10(H10)
2.b Idealised Me refined as rotating group:
 C4(H4A,H4B,H4C), C3(H3A,H3B,H3C)
;
_olex2_submission_special_instructions 'No special instructions were received'

loop_
_space_group_symop_operation_xyz
'x, y, z'
'-x+1/2, -y, z+1/2'
'-x, y+1/2, -z+1/2'
'x+1/2, -y+1/2, -z'
'-x, -y, -z'
'x-1/2, y, -z-1/2'
'x, -y-1/2, z-1/2'
'-x-1/2, y-1/2, z'

loop_
_atom_site_label
_atom_site_type_symbol
_atom_site_fract_x
_atom_site_fract_y
_atom_site_fract_z
_atom_site_U_iso_or_equiv
_atom_site_adp_type
_atom_site_occupancy
_atom_site_site_symmetry_order
_atom_site_calc_flag
_atom_site_refinement_flags_posn
_atom_site_refinement_flags_adp
_atom_site_refinement_flags_occupancy
_atom_site_disorder_assembly
_atom_site_disorder_group
I1 I 0.39167(2) 0.75231(2) 0.67686(2) 0.02809(11) Uani 1 1 d . . . . .
N2 N 0.60372(19) 0.8126(3) 0.8409(2) 0.0291(7) Uani 1 1 d . . . . .
C1 C 0.6379(2) 0.6733(3) 0.7380(2) 0.0236(8) Uani 1 1 d . . . . .
C4 C 0.6518(3) 0.9104(3) 0.7104(3) 0.0375(9) Uani 1 1 d . . . . .
H4A H 0.629144 0.983267 0.740892 0.056 Uiso 1 1 calc GR . . . .
H4B H 0.619073 0.904167 0.656337 0.056 Uiso 1 1 calc GR . . . .
H4C H 0.719444 0.918376 0.700460 0.056 Uiso 1 1 calc GR . . . .
N3 N 0.5906(2) 0.6976(3) 0.8692(2) 0.0296(7) Uani 1 1 d . . . . .
C9 C 0.6323(3) 0.4785(4) 0.5385(3) 0.0362(9) Uani 1 1 d . . . . .
H9 H 0.595609 0.413527 0.515488 0.043 Uiso 1 1 calc R . . . .
C6 C 0.7433(2) 0.6690(3) 0.6082(2) 0.0315(8) Uani 1 1 d . . . . .
H6 H 0.781426 0.732023 0.631906 0.038 Uiso 1 1 calc R . . . .
N1 N 0.6332(2) 0.7969(3) 0.76121(19) 0.0257(7) Uani 1 1 d . . . . .
C5 C 0.6637(2) 0.6242(3) 0.6527(2) 0.0261(8) Uani 1 1 d . . . . .
C8 C 0.7102(3) 0.5236(4) 0.4933(2) 0.0380(9) Uani 1 1 d . . . . .
H8 H 0.725505 0.490305 0.439773 0.046 Uiso 1 1 calc R . . . .
C2 C 0.6099(2) 0.6089(3) 0.8096(2) 0.0286(8) Uani 1 1 d . . . . .
H2 H 0.605107 0.521820 0.815904 0.034 Uiso 1 1 calc R . . . .
C7 C 0.7654(3) 0.6192(4) 0.5288(2) 0.0384(9) Uani 1 1 d . . . . .
H7 H 0.817850 0.650211 0.498647 0.046 Uiso 1 1 calc R . . . .
C10 C 0.6080(2) 0.5283(3) 0.6172(2) 0.0290(8) Uani 1 1 d . . . . .
H10 H 0.554732 0.498111 0.646571 0.035 Uiso 1 1 calc R . . . .
C3 C 0.5584(3) 0.6791(4) 0.9576(2) 0.0454(10) Uani 1 1 d . . . . .
H3A H 0.576076 0.751086 0.991542 0.068 Uiso 1 1 calc GR . . . .
H3B H 0.588026 0.604764 0.980861 0.068 Uiso 1 1 calc GR . . . .
H3C H 0.490060 0.669260 0.958486 0.068 Uiso 1 1 calc GR . . . .

loop_
_atom_site_aniso_label
_atom_site_aniso_U_11
_atom_site_aniso_U_22
_atom_site_aniso_U_33
_atom_site_aniso_U_23
_atom_site_aniso_U_13
_atom_site_aniso_U_12
I1 0.02799(16) 0.02325(17) 0.03303(16) -0.00031(10) -0.00189(9) 0.00170(9)
N2 0.0317(18) 0.0229(17) 0.0328(17) 0.0002(15) -0.0015(13) -0.0029(13)
C1 0.0197(17) 0.0233(19) 0.0277(18) 0.0024(15) -0.0029(15) 0.0000(14)
C4 0.052(2) 0.019(2) 0.041(2) 0.0050(18) 0.006(2) -0.0031(17)
N3 0.0321(17) 0.0250(16) 0.0316(17) 0.0000(15) 0.0020(14) 0.0000(13)
C9 0.038(2) 0.032(2) 0.039(2) -0.0086(19) -0.0069(19) 0.0041(17)
C6 0.034(2) 0.029(2) 0.032(2) 0.0041(16) -0.0001(17) -0.0019(17)
N1 0.0290(16) 0.0179(15) 0.0303(17) -0.0015(13) -0.0032(14) -0.0024(13)
C5 0.0293(19) 0.0222(19) 0.0269(18) 0.0040(15) 0.0023(15) 0.0041(15)
C8 0.043(2) 0.041(2) 0.030(2) -0.0031(18) -0.0023(18) 0.0140(19)
C2 0.033(2) 0.0185(19) 0.034(2) 0.0004(17) -0.0010(16) -0.0004(15)
C7 0.036(2) 0.048(2) 0.031(2) 0.008(2) 0.0035(18) 0.0078(19)
C10 0.030(2) 0.023(2) 0.033(2) -0.0014(17) 0.0005(16) 0.0012(14)
C3 0.057(3) 0.047(3) 0.032(2) 0.002(2) 0.012(2) 0.002(2)

loop_
_atom_type_symbol
_atom_type_description
_atom_type_scat_dispersion_real
_atom_type_scat_dispersion_imag
_atom_type_scat_source
C C 0.0033 0.0016 'International Tables Vol C Tables 4.2.6.8 and 6.1.1.4'
H H 0.0000 0.0000 'International Tables Vol C Tables 4.2.6.8 and 6.1.1.4'
I I -0.4742 1.8119 'International Tables Vol C Tables 4.2.6.8 and 6.1.1.4'
N N 0.0061 0.0033 'International Tables Vol C Tables 4.2.6.8 and 6.1.1.4'

loop_
_exptl_crystal_face_index_h
_exptl_crystal_face_index_k
_exptl_crystal_face_index_l
_exptl_crystal_face_perp_dist
0 0 1 0.0536
4 14 -6 0.1392
18 -4 -7 0.1701
3 1 0 0.2080
0 -5 -2 0.1385
0 5 2 0.1285
-3 -1 0 0.1775
2 -3 -1 0.1114
0 0 -1 0.0516
-7 14 3 0.1773

loop_
_geom_angle_atom_site_label_1
_geom_angle_atom_site_label_2
_geom_angle_atom_site_label_3
_geom_angle
_geom_angle_site_symmetry_1
_geom_angle_site_symmetry_3
_geom_angle_publ_flag
N3 N2 N1 104.1(3) . . ?
N1 C1 C5 126.3(3) . . ?
N1 C1 C2 104.5(3) . . ?
C2 C1 C5 129.2(3) . . ?
H4A C4 H4B 109.5 . . ?
H4A C4 H4C 109.5 . . ?
H4B C4 H4C 109.5 . . ?
N1 C4 H4A 109.5 . . ?
N1 C4 H4B 109.5 . . ?
N1 C4 H4C 109.5 . . ?
N2 N3 C2 112.9(3) . . ?
N2 N3 C3 119.0(3) . . ?
C2 N3 C3 128.1(3) . . ?
C8 C9 H9 119.5 . . ?
C10 C9 H9 119.5 . . ?
C10 C9 C8 121.0(4) . . ?
C5 C6 H6 120.2 . . ?
C7 C6 H6 120.2 . . ?
C7 C6 C5 119.6(3) . . ?
N2 N1 C1 112.7(3) . . ?
N2 N1 C4 117.5(3) . . ?
C1 N1 C4 129.7(3) . . ?
C6 C5 C1 121.7(3) . . ?
C6 C5 C10 119.7(3) . . ?
C10 C5 C1 118.6(3) . . ?
C9 C8 H8 120.5 . . ?
C9 C8 C7 119.1(4) . . ?
C7 C8 H8 120.5 . . ?
C1 C2 H2 127.1 . . ?
N3 C2 C1 105.8(3) . . ?
N3 C2 H2 127.1 . . ?
C6 C7 C8 120.9(4) . . ?
C6 C7 H7 119.6 . . ?
C8 C7 H7 119.6 . . ?
C9 C10 C5 119.7(3) . . ?
C9 C10 H10 120.1 . . ?
C5 C10 H10 120.1 . . ?
N3 C3 H3A 109.5 . . ?
N3 C3 H3B 109.5 . . ?
N3 C3 H3C 109.5 . . ?
H3A C3 H3B 109.5 . . ?
H3A C3 H3C 109.5 . . ?
H3B C3 H3C 109.5 . . ?

loop_
_geom_bond_atom_site_label_1
_geom_bond_atom_site_label_2
_geom_bond_distance
_geom_bond_site_symmetry_2
_geom_bond_publ_flag
N2 N3 1.308(5) . ?
N2 N1 1.319(4) . ?
C1 N1 1.360(5) . ?
C1 C5 1.471(5) . ?
C1 C2 1.364(5) . ?
C4 H4A 0.9600 . ?
C4 H4B 0.9600 . ?
C4 H4C 0.9600 . ?
C4 N1 1.463(4) . ?
N3 C2 1.349(5) . ?
N3 C3 1.462(5) . ?
C9 H9 0.9300 . ?
C9 C8 1.381(5) . ?
C9 C10 1.377(5) . ?
C6 H6 0.9300 . ?
C6 C5 1.393(5) . ?
C6 C7 1.380(5) . ?
C5 C10 1.393(5) . ?
C8 H8 0.9300 . ?
C8 C7 1.387(5) . ?
C2 H2 0.9300 . ?
C7 H7 0.9300 . ?
C10 H10 0.9300 . ?
C3 H3A 0.9600 . ?
C3 H3B 0.9600 . ?
C3 H3C 0.9600 . ?
